data_7234644
loop_
_publ_author_name
'Chiara Botta'
'Sara Benedini'
'Lucia Carlucci'
'Alessandra Forni'
'Daniele Marinotto'
'Andrea Nitti'
'Dario Pasini'
'Stefania Righetto'
'Elena Cariati'

_publ_section_title
;
 Polymorphism-dependent aggregation induced emission of a push-pull dye
 and its multi-stimuli responsive behavior
;
_journal_name_full 'Journal of Materials Chemistry C'
_journal_page_first 2979
_journal_page_last 2989
_journal_paper_doi 10.1039/C5TC03352G
_journal_volume 4
_journal_year 2016
_chemical_formula_moiety 'C20 H20 N4'
_chemical_formula_sum 'C20 H20 N4'
_chemical_formula_weight 316.40
_chemical_name_common 2-(bis(4-dimethylaminophenyl)methylene)malonitrile
_chemical_name_systematic
; 
1,1-Dicyano-2,2-bis(4-dimethylaminophenyl)ethylene
;
_space_group_IT_number 15
_space_group_name_Hall '-C 2yc'
_space_group_name_H-M_alt 'C 1 2/c 1'
_symmetry_cell_setting monoclinic
_symmetry_space_group_name_H-M 'C 1 2/c 1'
_atom_sites_solution_hydrogens geom
_atom_sites_solution_primary direct
_atom_sites_solution_secondary difmap
_cell_angle_alpha 90.00
_cell_angle_beta 100.0620(10)
_cell_angle_gamma 90.00
_cell_formula_units_Z 4
_cell_length_a 8.4920(7)
_cell_length_b 13.9497(11)
_cell_length_c 15.0750(14)
_cell_measurement_reflns_used 3667
_cell_measurement_temperature 296(2)
_cell_measurement_theta_max 25.527
_cell_measurement_theta_min 2.744
_cell_volume 1758.3(3)
_computing_cell_refinement 'SAINT (Bruker, 1997)'
_computing_data_collection 'SMART (Bruker, 1997)'
_computing_data_reduction SAINT
_computing_molecular_graphics 'ORTEP III ( Burnett&Johnson, 1996)'
_computing_publication_material 'SHELXL-97,PARST (Nardelli, 1995)'
_computing_structure_refinement 'SHELXL-97 (Sheldrick, 1997)'
_computing_structure_solution 'SHELXS-97 (Sheldrick, 1990)'
_diffrn_ambient_temperature 296(2)
_diffrn_measured_fraction_theta_full 1.000
_diffrn_measured_fraction_theta_max 1.000
_diffrn_measurement_device_type 'Bruker Apex II CCD area detector'
_diffrn_radiation_monochromator graphite
_diffrn_radiation_source 'fine-focus sealed tube'
_diffrn_radiation_type MoK\a
_diffrn_radiation_wavelength 0.71073
_diffrn_reflns_av_R_equivalents 0.0252
_diffrn_reflns_av_sigmaI/netI 0.0160
_diffrn_reflns_limit_h_max 11
_diffrn_reflns_limit_h_min -11
_diffrn_reflns_limit_k_max 19
_diffrn_reflns_limit_k_min -19
_diffrn_reflns_limit_l_max 21
_diffrn_reflns_limit_l_min -21
_diffrn_reflns_number 16782
_diffrn_reflns_theta_full 29.82
_diffrn_reflns_theta_max 29.82
_diffrn_reflns_theta_min 2.74
_diffrn_standards_decay_% 0.0
_exptl_absorpt_coefficient_mu 0.073
_exptl_absorpt_correction_T_max 0.746
_exptl_absorpt_correction_T_min 0.712
_exptl_absorpt_correction_type multi-scan
_exptl_absorpt_process_details 'SADABS, Bruker, 1997'
_exptl_crystal_colour orange
_exptl_crystal_density_diffrn 1.195
_exptl_crystal_density_method 'not measured'
_exptl_crystal_description rod
_exptl_crystal_F_000 672
_exptl_crystal_preparation Luminescent
_exptl_crystal_recrystallization_method 'Re-crystallisation from solvent: dichloromethane/hexane'
_exptl_crystal_size_max 0.50
_exptl_crystal_size_mid 0.16
_exptl_crystal_size_min 0.14
_refine_diff_density_max 0.176
_refine_diff_density_min -0.136
_refine_diff_density_rms 0.032
_refine_ls_extinction_method none
_refine_ls_goodness_of_fit_ref 1.043
_refine_ls_hydrogen_treatment noref
_refine_ls_matrix_type full
_refine_ls_number_parameters 112
_refine_ls_number_reflns 2531
_refine_ls_number_restraints 0
_refine_ls_restrained_S_all 1.043
_refine_ls_R_factor_all 0.0686
_refine_ls_R_factor_gt 0.0462
_refine_ls_shift/su_max 0.001
_refine_ls_shift/su_mean 0.000
_refine_ls_structure_factor_coef Fsqd
_refine_ls_weighting_details 'w=1/[\s^2^(Fo^2^)+(0.0608P)^2^+0.6116P] where P=(Fo^2^+2Fc^2^)/3'
_refine_ls_weighting_scheme calc
_refine_ls_wR_factor_gt 0.1265
_refine_ls_wR_factor_ref 0.1429
_reflns_number_gt 1782
_reflns_number_total 2531
_reflns_threshold_expression >2sigma(I)
_cod_data_source_file J-Mater-Chem-C-2016-4-2979.cif
_cod_data_source_block B
_cod_original_sg_symbol_H-M 'C 2/c'
_cod_database_code 7234644

loop_
_symmetry_equiv_pos_as_xyz
'x, y, z'
'-x, y, -z+1/2'
'x+1/2, y+1/2, z'
'-x+1/2, y+1/2, -z+1/2'
'-x, -y, -z'
'x, -y, z-1/2'
'-x+1/2, -y+1/2, -z'
'x+1/2, -y+1/2, z-1/2'

loop_
_atom_site_label
_atom_site_type_symbol
_atom_site_fract_x
_atom_site_fract_y
_atom_site_fract_z
_atom_site_U_iso_or_equiv
_atom_site_adp_type
_atom_site_occupancy
_atom_site_symmetry_multiplicity
_atom_site_calc_flag
_atom_site_refinement_flags
_atom_site_disorder_assembly
_atom_site_disorder_group
N1 N 0.78396(18) 1.29756(9) 0.65638(9) 0.0709(4) Uani 1 1 d . . .
N2 N 0.62956(15) 0.88502(9) 0.46382(8) 0.0613(3) Uani 1 1 d . . .
C1 C 0.87905(17) 1.24848(9) 0.69583(9) 0.0522(3) Uani 1 1 d . . .
C2 C 1.0000 1.19212(12) 0.7500 0.0467(4) Uani 1 2 d S . .
C3 C 1.0000 1.09251(12) 0.7500 0.0423(4) Uani 1 2 d S . .
C4 C 0.90331(15) 1.03984(8) 0.67616(8) 0.0422(3) Uani 1 1 d . . .
C5 C 0.88183(16) 1.07234(9) 0.58690(8) 0.0472(3) Uani 1 1 d . . .
H5 H 0.9295 1.1297 0.5745 0.057 Uiso 1 1 calc R . .
C6 C 0.79284(16) 1.02241(9) 0.51727(8) 0.0490(3) Uani 1 1 d . . .
H6 H 0.7825 1.0461 0.4589 0.059 Uiso 1 1 calc R . .
C7 C 0.71689(15) 0.93592(9) 0.53269(8) 0.0459(3) Uani 1 1 d . . .
C8 C 0.73759(16) 0.90314(9) 0.62244(9) 0.0508(3) Uani 1 1 d . . .
H8 H 0.6880 0.8466 0.6352 0.061 Uiso 1 1 calc R . .
C9 C 0.82948(16) 0.95291(9) 0.69138(8) 0.0474(3) Uani 1 1 d . . .
H9 H 0.8430 0.9283 0.7496 0.057 Uiso 1 1 calc R . .
C10 C 0.6075(2) 0.91861(15) 0.37169(10) 0.0803(5) Uani 1 1 d . . .
H10A H 0.5478 0.9774 0.3665 0.120 Uiso 1 1 calc R . .
H10B H 0.5500 0.8712 0.3326 0.120 Uiso 1 1 calc R . .
H10C H 0.7099 0.9295 0.3549 0.120 Uiso 1 1 calc R . .
C11 C 0.54271(19) 0.79927(12) 0.48118(11) 0.0696(4) Uani 1 1 d . . .
H11A H 0.6157 0.7539 0.5139 0.104 Uiso 1 1 calc R . .
H11B H 0.4927 0.7715 0.4250 0.104 Uiso 1 1 calc R . .
H11C H 0.4624 0.8158 0.5161 0.104 Uiso 1 1 calc R . .

loop_
_atom_site_aniso_label
_atom_site_aniso_U_11
_atom_site_aniso_U_22
_atom_site_aniso_U_33
_atom_site_aniso_U_23
_atom_site_aniso_U_13
_atom_site_aniso_U_12
N1 0.0848(9) 0.0550(7) 0.0664(8) -0.0047(6) -0.0051(7) 0.0179(7)
N2 0.0660(7) 0.0660(8) 0.0471(6) -0.0056(5) -0.0034(5) -0.0075(6)
C1 0.0639(8) 0.0401(6) 0.0508(7) -0.0038(5) 0.0051(6) 0.0035(6)
C2 0.0522(10) 0.0395(8) 0.0468(9) 0.000 0.0038(7) 0.000
C3 0.0458(9) 0.0399(8) 0.0422(8) 0.000 0.0107(7) 0.000
C4 0.0475(6) 0.0385(6) 0.0406(6) 0.0016(5) 0.0075(5) 0.0019(5)
C5 0.0598(8) 0.0384(6) 0.0446(6) 0.0041(5) 0.0123(5) 0.0000(5)
C6 0.0612(8) 0.0469(7) 0.0385(6) 0.0043(5) 0.0079(5) 0.0061(6)
C7 0.0470(7) 0.0466(6) 0.0427(6) -0.0029(5) 0.0038(5) 0.0044(5)
C8 0.0570(8) 0.0453(7) 0.0484(7) 0.0029(5) 0.0049(6) -0.0086(6)
C9 0.0565(7) 0.0445(6) 0.0402(6) 0.0050(5) 0.0053(5) -0.0046(5)
C10 0.0922(13) 0.0955(13) 0.0461(8) -0.0059(8) -0.0076(8) -0.0003(10)
C11 0.0610(9) 0.0716(10) 0.0719(10) -0.0152(8) -0.0004(7) -0.0123(7)

loop_
_atom_type_symbol
_atom_type_description
_atom_type_scat_dispersion_real
_atom_type_scat_dispersion_imag
_atom_type_scat_source
C C 0.0033 0.0016 'International Tables Vol C Tables 4.2.6.8 and 6.1.1.4'
H H 0.0000 0.0000 'International Tables Vol C Tables 4.2.6.8 and 6.1.1.4'
N N 0.0061 0.0033 'International Tables Vol C Tables 4.2.6.8 and 6.1.1.4'

loop_
_geom_angle_atom_site_label_1
_geom_angle_atom_site_label_2
_geom_angle_atom_site_label_3
_geom_angle
_geom_angle_site_symmetry_1
_geom_angle_site_symmetry_3
C7 N2 C10 121.59(13) . .
C7 N2 C11 121.12(12) . .
C10 N2 C11 117.05(13) . .
N1 C1 C2 175.97(14) . .
C3 C2 C1 123.33(8) . .
C3 C2 C1 123.33(8) . 2_756
C1 C2 C1 113.34(15) . 2_756
C2 C3 C4 120.19(7) . 2_756
C2 C3 C4 120.20(7) . .
C4 C3 C4 119.61(14) 2_756 .
C5 C4 C9 116.74(11) . .
C5 C4 C3 122.04(11) . .
C9 C4 C3 121.20(11) . .
C6 C5 C4 122.17(12) . .
C5 C6 C7 121.10(11) . .
N2 C7 C6 121.64(12) . .
N2 C7 C8 121.42(12) . .
C6 C7 C8 116.93(11) . .
C9 C8 C7 121.41(12) . .
C8 C9 C4 121.62(11) . .

loop_
_geom_bond_atom_site_label_1
_geom_bond_atom_site_label_2
_geom_bond_distance
_geom_bond_site_symmetry_2
N1 C1 1.1431(17) .
N2 C7 1.3649(16) .
N2 C10 1.447(2) .
N2 C11 1.453(2) .
C1 C2 1.4306(16) .
C2 C3 1.390(2) .
C2 C1 1.4306(16) 2_756
C3 C4 1.4607(14) 2_756
C3 C4 1.4607(14) .
C4 C5 1.4012(16) .
C4 C9 1.4023(17) .
C5 C6 1.3714(17) .
C6 C7 1.4064(18) .
C7 C8 1.4097(17) .
C8 C9 1.3740(17) .
